data_2012828
loop_
_publ_author_name
'Perp\'etuo, Genivaldo Julio'
'Janczak, Jan'

_publ_section_title
;
 3-Amino-1,2,4-triazine
;
_journal_issue 7
_journal_name_full 'Acta Crystallographica Section C'
_journal_page_first o431
_journal_page_last o432
_journal_paper_doi 10.1107/S0108270102009733
_journal_volume 58
_journal_year 2002
_chemical_formula_moiety 'C3 H4 N4'
_chemical_formula_sum 'C3 H4 N4'
_chemical_formula_weight 96.10
_chemical_melting_point .448E-305
_chemical_name_common 3-amino-1,2,4-triazine
_chemical_name_systematic
;
3-amino-1,2,4-triazine
;
_space_group_IT_number 2
_symmetry_cell_setting triclinic
_symmetry_space_group_name_Hall '-P 1'
_symmetry_space_group_name_H-M 'P -1'
_atom_sites_solution_hydrogens refall
_atom_sites_solution_primary direct
_atom_sites_solution_secondary difmap
_cell_angle_alpha 84.03(3)
_cell_angle_beta 76.88(3)
_cell_angle_gamma 77.81(3)
_cell_formula_units_Z 2
_cell_length_a 5.2250(10)
_cell_length_b 6.1660(10)
_cell_length_c 7.0790(10)
_cell_measurement_reflns_used 28
_cell_measurement_temperature 295(2)
_cell_measurement_theta_max 14
_cell_measurement_theta_min 8
_cell_volume 216.73(7)
_computing_cell_refinement XSCANS
_computing_data_collection 'XSCANS (Siemens, 1991)'
_computing_data_reduction XSCANS
_computing_molecular_graphics 'SHELXTL (Sheldrick, 1990b)'
_computing_publication_material SHELXL97
_computing_structure_refinement 'SHELXL97 (Sheldrick, 1997)'
_computing_structure_solution 'SHELXS97 (Sheldrick, 1990a)'
_diffrn_ambient_temperature 293(2)
_diffrn_measured_fraction_theta_full 0.959
_diffrn_measured_fraction_theta_max 0.959
_diffrn_measurement_device_type 'Siemens P4'
_diffrn_measurement_method \w/2\q
_diffrn_radiation_monochromator graphite
_diffrn_radiation_source 'fine-focus sealed tube'
_diffrn_radiation_type MoK\a
_diffrn_radiation_wavelength 0.71073
_diffrn_reflns_av_R_equivalents 0.013
_diffrn_reflns_av_sigmaI/netI 0.023
_diffrn_reflns_limit_h_max 6
_diffrn_reflns_limit_h_min -6
_diffrn_reflns_limit_k_max 8
_diffrn_reflns_limit_k_min -6
_diffrn_reflns_limit_l_max 9
_diffrn_reflns_limit_l_min -9
_diffrn_reflns_number 2005
_diffrn_reflns_theta_full 28.22
_diffrn_reflns_theta_max 28.22
_diffrn_reflns_theta_min 2.96
_diffrn_standards_decay_% 0.7
_diffrn_standards_interval_count 50
_diffrn_standards_number 2
_exptl_absorpt_coefficient_mu 0.106
_exptl_absorpt_correction_T_max 0.981
_exptl_absorpt_correction_T_min 0.972
_exptl_absorpt_correction_type analytical
_exptl_absorpt_process_details 'face-indexed (SHELXTL; Sheldrick, 1990)'
_exptl_crystal_colour 'light yellow'
_exptl_crystal_density_diffrn 1.473
_exptl_crystal_density_meas 1.47
_exptl_crystal_density_method flotation
_exptl_crystal_description parallelepiped
_exptl_crystal_F_000 100
_exptl_crystal_size_max 0.34
_exptl_crystal_size_mid 0.22
_exptl_crystal_size_min 0.18
_refine_diff_density_max 0.18
_refine_diff_density_min -0.16
_refine_ls_extinction_coef 0.061(12)
_refine_ls_extinction_expression Fc^*^=kFc[1+0.001xFc^2^\l^3^/sin(2\q)]^-1/4^
_refine_ls_extinction_method 'SHELXL97 (Sheldrick, 1997)'
_refine_ls_goodness_of_fit_ref 1.007
_refine_ls_hydrogen_treatment refall
_refine_ls_matrix_type full
_refine_ls_number_parameters 81
_refine_ls_number_reflns 1021
_refine_ls_number_restraints 0
_refine_ls_restrained_S_all 1.007
_refine_ls_R_factor_all 0.059
_refine_ls_R_factor_gt 0.034
_refine_ls_shift/su_max 0.002
_refine_ls_shift/su_mean 0.000
_refine_ls_structure_factor_coef Fsqd
_refine_ls_weighting_details 'calc w = 1/[\s^2^(Fo^2^)+(0.0238P)^2^+0.0537P] where P=(Fo^2^+2Fc^2^)/3'
_refine_ls_weighting_scheme calc
_refine_ls_wR_factor_gt 0.070
_refine_ls_wR_factor_ref 0.083
_reflns_number_gt 668
_reflns_number_total 1021
_reflns_threshold_expression I>2\s(I)
_cod_data_source_file na1577.cif
_cod_data_source_block I
_cod_database_code 2012828
_cod_database_fobs_code 2012828

loop_
_symmetry_equiv_pos_as_xyz
'x, y, z'
'-x, -y, -z'

loop_
_atom_site_label
_atom_site_fract_x
_atom_site_fract_y
_atom_site_fract_z
_atom_site_U_iso_or_equiv
_atom_site_adp_type
_atom_site_calc_flag
_atom_site_refinement_flags
_atom_site_occupancy
_atom_site_disorder_assembly
_atom_site_disorder_group
_atom_site_type_symbol
N1 0.0622(2) 0.86837(18) 0.21037(17) 0.0517(4) Uani d . 1 . . N
N2 0.2138(2) 0.67434(17) 0.15160(16) 0.0443(3) Uani d . 1 . . N
C3 0.1087(2) 0.4881(2) 0.20347(18) 0.0388(3) Uani d . 1 . . C
N4 -0.1390(2) 0.48287(18) 0.31155(16) 0.0431(3) Uani d . 1 . . N
C5 -0.2827(3) 0.6771(2) 0.3636(2) 0.0478(4) Uani d . 1 . . C
C6 -0.1826(3) 0.8721(3) 0.3126(2) 0.0561(4) Uani d . 1 . . C
N7 0.2662(3) 0.29792(19) 0.14369(19) 0.0500(3) Uani d . 1 . . N
H5 -0.464(3) 0.682(2) 0.443(2) 0.050(4) Uiso d . 1 . . H
H1 0.204(3) 0.173(3) 0.161(2) 0.049(4) Uiso d . 1 . . H
H2 0.411(3) 0.306(2) 0.064(2) 0.051(4) Uiso d . 1 . . H
H6 -0.296(3) 1.026(3) 0.358(2) 0.062(4) Uiso d . 1 . . H

loop_
_atom_site_aniso_label
_atom_site_aniso_U_11
_atom_site_aniso_U_22
_atom_site_aniso_U_33
_atom_site_aniso_U_12
_atom_site_aniso_U_13
_atom_site_aniso_U_23
N1 0.0538(7) 0.0364(6) 0.0614(8) -0.0142(5) 0.0021(6) -0.0076(5)
N2 0.0423(6) 0.0340(6) 0.0539(7) -0.0122(5) 0.0011(5) -0.0049(5)
C3 0.0401(7) 0.0347(7) 0.0410(7) -0.0115(5) -0.0035(5) -0.0020(5)
N4 0.0399(6) 0.0406(6) 0.0475(6) -0.0142(5) -0.0005(5) -0.0025(5)
C5 0.0386(7) 0.0477(8) 0.0532(8) -0.0104(6) 0.0021(6) -0.0072(6)
C6 0.0528(9) 0.0425(8) 0.0649(10) -0.0065(7) 0.0051(7) -0.0109(7)
N7 0.0463(7) 0.0332(6) 0.0642(8) -0.0138(5) 0.0075(6) -0.0046(5)

loop_
_atom_type_symbol
_atom_type_description
_atom_type_scat_dispersion_real
_atom_type_scat_dispersion_imag
_atom_type_scat_source
C C 0.0033 0.0016 'International Tables Vol C Tables 4.2.6.8 and 6.1.1.4'
H H 0.0000 0.0000 'International Tables Vol C Tables 4.2.6.8 and 6.1.1.4'
N N 0.0061 0.0033 'International Tables Vol C Tables 4.2.6.8 and 6.1.1.4'

loop_
_geom_angle_atom_site_label_1
_geom_angle_atom_site_label_2
_geom_angle_atom_site_label_3
_geom_angle
_geom_angle_publ_flag
C6 N1 N2 119.10(10) y
N1 N2 C3 118.10(10) y
N7 C3 N4 118.60(10) y
N7 C3 N2 116.40(10) y
N4 C3 N2 124.90(10) y
C5 N4 C3 115.00(10) y
N4 C5 C6 121.80(10) y
N4 C5 H5 118.1(8) n
C6 C5 H5 120.1(8) n
N1 C6 C5 121.00(10) y
N1 C6 H6 117.5(9) n
C5 C6 H6 121.5(9) n
C3 N7 H1 120.8(9) n
C3 N7 H2 117.2(10) n
H1 N7 H2 120.1(14) n

loop_
_geom_bond_atom_site_label_1
_geom_bond_atom_site_label_2
_geom_bond_site_symmetry_2
_geom_bond_distance
_geom_bond_publ_flag
N1 C6 . 1.316(2) y
N1 N2 . 1.336(2) y
N2 C3 . 1.357(2) y
C3 N7 . 1.330(2) y
C3 N4 . 1.351(2) y
N4 C5 . 1.311(2) y
C5 C6 . 1.393(2) y
C5 H5 . 0.981(15) ?
C6 H6 . 1.044(15) ?
N7 H1 . 0.883(16) ?
N7 H2 . 0.842(16) ?

loop_
_geom_hbond_atom_site_label_D
_geom_hbond_atom_site_label_H
_geom_hbond_atom_site_label_A
_geom_hbond_site_symmetry_D
_geom_hbond_site_symmetry_H
_geom_hbond_site_symmetry_A
_geom_hbond_distance_DH
_geom_hbond_distance_HA
_geom_hbond_distance_DA
_geom_hbond_angle_DHA
_geom_hbond_publ_flag
N7 H1 N1 1_555 1_555 1_545 0.88(2) 2.13(2) 3.013(2) 178(2) yes
N7 H2 N2 1_555 1_555 2_665 0.84(2) 2.21(2) 3.054(2) 178(2) yes

loop_
_cod_related_entry_id
_cod_related_entry_database
_cod_related_entry_code
1 ChemSpider 63880
